data_1008091
loop_
_publ_author_name
'Bertaut, E F'
'Chappert, J'
'Mareschal, J'
'Rebouillat, J P'
'Sivardiere, J'

_publ_section_title 'Structures magnetiques de Tb Fe O~3~'
_journal_coden_ASTM SSCOA4
_journal_name_full 'Solid State Communications'
_journal_page_first 293
_journal_page_last 298
_journal_paper_doi 10.1016/0038-1098(67)90276-1
_journal_volume 5
_journal_year 1967
_chemical_formula_structural 'Tb Fe O3'
_chemical_formula_sum 'Fe O3 Tb'
_chemical_name_systematic 'Terbium iron(III) oxide'
_space_group_IT_number 62
_symmetry_cell_setting orthorhombic
_symmetry_Int_Tables_number 62
_symmetry_space_group_name_Hall '-P 2c 2ab'
_symmetry_space_group_name_H-M 'P b n m'
_cell_angle_alpha 90
_cell_angle_beta 90
_cell_angle_gamma 90
_cell_formula_units_Z 4
_cell_length_a 5.326
_cell_length_b 5.602
_cell_length_c 7.635
_cell_volume 227.8
_cod_database_code 1008091

loop_
_symmetry_equiv_pos_as_xyz
x,y,z
1/2-x,1/2+y,1/2-z
-x,-y,1/2+z
1/2+x,1/2-y,-z
-x,-y,-z
1/2+x,1/2-y,1/2+z
x,y,1/2-z
1/2-x,1/2+y,z

loop_
_atom_site_label
_atom_site_type_symbol
_atom_site_symmetry_multiplicity
_atom_site_Wyckoff_symbol
_atom_site_fract_x
_atom_site_fract_y
_atom_site_fract_z
_atom_site_occupancy
_atom_site_attached_hydrogens
_atom_site_calc_flag
Fe1 Fe3+ 4 b 0. 0.5 0. 1. 0 d
Tb1 Tb3+ 4 c -0.0185 0.066 0.25 1. 0 d
O1 O2- 4 c 0.11 0.458 0.25 1. 0 d
O2 O2- 8 d -0.308 0.306 0.053 1. 0 d

loop_
_atom_type_symbol
_atom_type_oxidation_number
Fe3+ 3.000
Tb3+ 3.000
O2- -2.000
